data_2210648
loop_
_publ_author_name
'Wang, Fang'
'He, Yong-Ke'
'Ma, Yi'
'Han, Zheng-Bo'

_publ_section_title <i>catena</i>-Poly[bis[diaquaisonicotinatosamarium(III)]-bis(\m~3~-pyridine-3,4-dicarboxylato)]
_journal_coeditor_code HG2102
_journal_issue 10
_journal_name_full 'Acta Crystallographica Section E'
_journal_page_first m2505
_journal_page_last m2506
_journal_paper_doi 10.1107/S1600536806035471
_journal_volume 62
_journal_year 2006
_chemical_formula_iupac '[Sm (C6 H4 N O2) (C7 H3 N O4) (H2 O)2]'
_chemical_formula_moiety 'C13 H11 N2 O8 Sm'
_chemical_formula_sum 'C13 H11 N2 O8 Sm'
_chemical_formula_weight 473.59
_chemical_name_systematic
;
catena-Poly[bis[diaquaisonicotinatosamarium(III)]-bis(\m~3~-pyridine-3,4-
dicarboxylato)]
;
_space_group_IT_number 14
_symmetry_cell_setting monoclinic
_symmetry_space_group_name_Hall '-P 2yn'
_symmetry_space_group_name_H-M 'P 1 21/n 1'
_atom_sites_solution_hydrogens geom
_atom_sites_solution_primary direct
_atom_sites_solution_secondary difmap
_audit_creation_method SHELXL-97
_cell_angle_alpha 90.00
_cell_angle_beta 100.775(7)
_cell_angle_gamma 90.00
_cell_formula_units_Z 4
_cell_length_a 5.9541(19)
_cell_length_b 25.047(8)
_cell_length_c 11.215(4)
_cell_measurement_reflns_used 5175
_cell_measurement_temperature 293(2)
_cell_measurement_theta_max 26.00
_cell_measurement_theta_min 2.62
_cell_volume 1643.0(9)
_computing_cell_refinement SMART
_computing_data_collection 'SMART (Bruker, 2001)'
_computing_data_reduction 'SAINT (Bruker, 2001)'
_computing_molecular_graphics 'SHELXTL (Bruker, 2001)'
_computing_publication_material SHELXTL
_computing_structure_refinement 'SHELXL97 (Sheldrick, 1997)'
_computing_structure_solution 'SHELXS97 (Sheldrick, 1997)'
_diffrn_ambient_temperature 293(2)
_diffrn_measured_fraction_theta_full 0.999
_diffrn_measured_fraction_theta_max 0.999
_diffrn_measurement_device_type 'Bruker APEX area-detector'
_diffrn_measurement_method '\f and \w'
_diffrn_radiation_monochromator graphite
_diffrn_radiation_source 'fine-focus sealed tube'
_diffrn_radiation_type MoK\a
_diffrn_radiation_wavelength 0.71073
_diffrn_reflns_av_R_equivalents 0.0269
_diffrn_reflns_av_sigmaI/netI 0.0270
_diffrn_reflns_limit_h_max 7
_diffrn_reflns_limit_h_min -7
_diffrn_reflns_limit_k_max 30
_diffrn_reflns_limit_k_min -19
_diffrn_reflns_limit_l_max 13
_diffrn_reflns_limit_l_min -13
_diffrn_reflns_number 9867
_diffrn_reflns_theta_full 26.00
_diffrn_reflns_theta_max 26.00
_diffrn_reflns_theta_min 2.02
_diffrn_standards_decay_% 0
_diffrn_standards_interval_time 0
_diffrn_standards_number 0
_exptl_absorpt_coefficient_mu 3.617
_exptl_absorpt_correction_T_max 0.4901
_exptl_absorpt_correction_T_min 0.3480
_exptl_absorpt_correction_type multi-scan
_exptl_absorpt_process_details '(SADABS; Sheldrick, 1996)'
_exptl_crystal_colour colorless
_exptl_crystal_density_diffrn 1.915
_exptl_crystal_density_method 'not measured'
_exptl_crystal_description block
_exptl_crystal_F_000 916
_exptl_crystal_size_max 0.37
_exptl_crystal_size_mid 0.35
_exptl_crystal_size_min 0.23
_refine_diff_density_max 0.579
_refine_diff_density_min -0.811
_refine_ls_extinction_method none
_refine_ls_goodness_of_fit_ref 1.066
_refine_ls_hydrogen_treatment mixed
_refine_ls_matrix_type full
_refine_ls_number_parameters 264
_refine_ls_number_reflns 3228
_refine_ls_number_restraints 246
_refine_ls_restrained_S_all 1.053
_refine_ls_R_factor_all 0.0276
_refine_ls_R_factor_gt 0.0252
_refine_ls_shift/su_max 0.001
_refine_ls_shift/su_mean 0.000
_refine_ls_structure_factor_coef Fsqd
_refine_ls_weighting_details 'calc w=1/[\s^2^(Fo^2^)+(0.0254P)^2^+3.8278P] where P=(Fo^2^+2Fc^2^)/3'
_refine_ls_weighting_scheme calc
_refine_ls_wR_factor_gt 0.0603
_refine_ls_wR_factor_ref 0.0616
_reflns_number_gt 3049
_reflns_number_total 3228
_reflns_threshold_expression I>2\s(I)
_cod_data_source_file hg2102.cif
_cod_data_source_block I
_cod_depositor_comments
;
The following automatic conversions were performed:
'_symmetry_cell_setting' value 'Monoclinic' changed to 'monoclinic'
according to '/home/saulius/struct/CIF-dictionaries/cif_core.dic'
dictionary named 'cif_core.dic' version 2.4.1 from 2010-06-29.

Automatic conversion script
Id: cif_fix_enum 1527 2010-12-29 10:47:43Z saulius 

The following automatic conversions were performed:

'_symmetry_cell_setting' value 'Monoclinic' changed to 'monoclinic'
according to /home/saulius/struct/CIF-dictionaries/cif_core.dic
dictionary named 'cif_core.dic' version 2.4.1 from 2010-06-29.

Automatic conversion script
Id: cif_fix_values 1715 2011-07-08 13:25:40Z adriana 
;
_cod_original_sg_symbol_H-M 'P 21/n'
_cod_database_code 2210648
_cod_database_fobs_code 2210648

loop_
_symmetry_equiv_pos_as_xyz
'x, y, z'
'-x+1/2, y+1/2, -z+1/2'
'-x, -y, -z'
'x-1/2, -y-1/2, z-1/2'

loop_
_atom_site_type_symbol
_atom_site_label
_atom_site_fract_x
_atom_site_fract_y
_atom_site_fract_z
_atom_site_U_iso_or_equiv
_atom_site_adp_type
_atom_site_calc_flag
_atom_site_refinement_flags
_atom_site_occupancy
_atom_site_disorder_assembly
_atom_site_disorder_group
Sm Sm1 0.54665(3) 0.433227(7) 0.390073(15) 0.01617(7) Uani d . 1 . .
C C1 0.5771(18) 0.1967(3) 0.1815(11) 0.056(3) Uani d PGDU 0.510(15) A 1
H H1A 0.4716 0.1694 0.1819 0.068 Uiso calc PR 0.510(15) A 1
C C2 0.5617(18) 0.2430(4) 0.2479(10) 0.049(2) Uani d PGDU 0.510(15) A 1
H H2A 0.4460 0.2466 0.2927 0.059 Uiso calc PR 0.510(15) A 1
C C3 0.719(2) 0.2839(3) 0.2473(10) 0.035(2) Uani d PGDU 0.510(15) A 1
C C4 0.8924(18) 0.2785(4) 0.1804(11) 0.048(2) Uani d PGDU 0.510(15) A 1
H H4A 0.9979 0.3059 0.1800 0.058 Uiso calc PR 0.510(15) A 1
C C5 0.9078(16) 0.2322(4) 0.1140(10) 0.053(3) Uani d PGDU 0.510(15) A 1
H H5A 1.0235 0.2286 0.0692 0.063 Uiso calc PR 0.510(15) A 1
N N1 0.7501(18) 0.1913(3) 0.1146(10) 0.052(3) Uani d PGDU 0.510(15) A 1
C C1' 0.6556(18) 0.1880(3) 0.2320(12) 0.058(3) Uani d PGDU 0.490(15) A 2
H H1'A 0.5625 0.1589 0.2396 0.070 Uiso calc PR 0.490(15) A 2
C C2' 0.6228(18) 0.2360(4) 0.2886(11) 0.047(2) Uani d PGDU 0.490(15) A 2
H H2'A 0.5077 0.2390 0.3340 0.057 Uiso calc PR 0.490(15) A 2
C C3' 0.762(2) 0.2796(3) 0.2772(11) 0.034(2) Uani d PGDU 0.490(15) A 2
C C4' 0.934(2) 0.2751(4) 0.2093(11) 0.050(2) Uani d PGDU 0.490(15) A 2
H H4'A 1.0271 0.3043 0.2018 0.061 Uiso calc PR 0.490(15) A 2
C C5' 0.9668(17) 0.2271(4) 0.1528(10) 0.054(3) Uani d PGDU 0.490(15) A 2
H H5'A 1.0818 0.2242 0.1074 0.065 Uiso calc PR 0.490(15) A 2
N N1' 0.8276(18) 0.1836(3) 0.1642(11) 0.050(3) Uani d PGDU 0.490(15) A 2
C C6 0.7002(7) 0.33296(16) 0.3224(4) 0.0288(9) Uani d . 1 . .
N N2 -0.0675(6) 0.57190(15) -0.0139(3) 0.0357(9) Uani d . 1 . .
C C11 -0.1822(7) 0.54372(17) 0.0551(3) 0.0284(9) Uani d . 1 . .
H H11A -0.3240 0.5299 0.0200 0.034 Uiso calc R 1 . .
C C10 -0.1009(6) 0.53406(15) 0.1762(3) 0.0210(7) Uani d . 1 . .
C C9 0.1094(6) 0.55526(14) 0.2293(3) 0.0200(7) Uani d . 1 . .
C C8 0.2298(7) 0.58412(17) 0.1569(4) 0.0309(9) Uani d . 1 . .
H H8A 0.3718 0.5987 0.1892 0.037 Uiso calc R 1 . .
C C12 0.2073(5) 0.55171(14) 0.3618(3) 0.0178(7) Uani d . 1 . .
C C13 -0.2350(6) 0.50063(14) 0.2475(3) 0.0205(7) Uani d . 1 . .
C C7 0.1362(7) 0.5907(2) 0.0372(4) 0.0391(11) Uani d . 1 . .
H H7A 0.2197 0.6095 -0.0113 0.047 Uiso calc R 1 . .
O O1 0.7968(5) 0.37480(11) 0.2958(3) 0.0350(7) Uani d . 1 A .
O O2 0.5638(5) 0.33381(11) 0.3927(3) 0.0350(7) Uani d . 1 A .
O O3 0.3420(4) 0.51469(10) 0.4023(2) 0.0217(5) Uani d . 1 . .
O O4 0.1659(4) 0.58901(11) 0.4279(2) 0.0266(6) Uani d . 1 . .
O O5 -0.1620(4) 0.49643(11) 0.3596(2) 0.0242(6) Uani d . 1 . .
O O6 -0.4117(4) 0.47770(11) 0.1949(2) 0.0292(6) Uani d . 1 . .
O O1W 0.2149(5) 0.40821(13) 0.2507(3) 0.0329(7) Uani d D 1 . .
O O2W 0.2915(5) 0.40530(12) 0.5166(3) 0.0292(6) Uani d D 1 . .
H H1WB 0.178(8) 0.417(2) 0.177(2) 0.055(16) Uiso d D 1 . .
H H1WA 0.103(6) 0.396(2) 0.277(4) 0.062(17) Uiso d D 1 . .
H H2WA 0.300(11) 0.3753(13) 0.551(6) 0.10(3) Uiso d D 1 . .
H H2WB 0.197(7) 0.4252(15) 0.541(5) 0.050(16) Uiso d D 1 . .

loop_
_atom_site_aniso_label
_atom_site_aniso_U_11
_atom_site_aniso_U_22
_atom_site_aniso_U_33
_atom_site_aniso_U_12
_atom_site_aniso_U_13
_atom_site_aniso_U_23
Sm1 0.01758(10) 0.01614(11) 0.01497(11) -0.00126(7) 0.00349(7) -0.00019(7)
C1 0.070(5) 0.042(4) 0.061(5) -0.006(4) 0.021(4) -0.016(4)
C2 0.057(4) 0.036(4) 0.058(5) -0.007(3) 0.021(4) -0.014(4)
C3 0.040(4) 0.027(3) 0.043(4) 0.000(3) 0.018(4) -0.010(3)
C4 0.050(4) 0.043(4) 0.057(5) -0.004(3) 0.024(4) -0.016(3)
C5 0.053(5) 0.048(4) 0.061(5) 0.001(4) 0.020(4) -0.022(4)
N1 0.066(5) 0.039(4) 0.055(6) 0.003(4) 0.021(5) -0.019(4)
C1' 0.061(5) 0.042(4) 0.073(5) -0.006(4) 0.019(4) -0.020(4)
C2' 0.053(4) 0.033(4) 0.060(5) -0.007(3) 0.022(4) -0.013(4)
C3' 0.036(4) 0.025(3) 0.042(4) 0.000(3) 0.015(3) -0.009(3)
C4' 0.056(4) 0.042(4) 0.060(5) -0.002(3) 0.028(4) -0.011(4)
C5' 0.065(5) 0.046(4) 0.059(5) 0.001(4) 0.029(4) -0.011(4)
N1' 0.056(5) 0.039(4) 0.054(6) -0.001(4) 0.011(5) -0.020(4)
C6 0.031(2) 0.022(2) 0.035(2) 0.0002(16) 0.0128(17) -0.0044(17)
N2 0.038(2) 0.048(2) 0.0203(17) -0.0084(16) 0.0019(15) 0.0093(15)
C11 0.028(2) 0.037(2) 0.0187(19) -0.0066(17) 0.0008(15) 0.0041(17)
C10 0.0197(17) 0.0248(19) 0.0177(18) -0.0010(14) 0.0019(13) 0.0030(14)
C9 0.0218(17) 0.0202(18) 0.0179(18) 0.0033(14) 0.0033(14) 0.0037(14)
C8 0.0242(19) 0.040(2) 0.028(2) -0.0104(18) 0.0039(16) 0.0073(18)
C12 0.0141(16) 0.0185(17) 0.0199(18) -0.0009(13) 0.0008(13) 0.0040(14)
C13 0.0202(17) 0.0216(19) 0.0206(18) 0.0002(14) 0.0065(14) -0.0001(15)
C7 0.036(2) 0.055(3) 0.026(2) -0.014(2) 0.0054(18) 0.014(2)
O1 0.0378(16) 0.0225(15) 0.0516(19) -0.0065(12) 0.0261(14) -0.0088(13)
O2 0.0462(18) 0.0209(15) 0.0446(18) -0.0029(12) 0.0260(15) -0.0034(12)
O3 0.0226(13) 0.0223(13) 0.0190(13) 0.0037(10) 0.0009(10) 0.0023(10)
O4 0.0303(14) 0.0239(14) 0.0232(14) 0.0073(11) -0.0015(11) -0.0033(11)
O5 0.0241(13) 0.0325(15) 0.0157(13) -0.0088(11) 0.0029(10) 0.0029(11)
O6 0.0256(14) 0.0400(16) 0.0208(14) -0.0125(12) 0.0010(11) 0.0023(12)
O1W 0.0271(15) 0.0519(19) 0.0184(15) -0.0160(14) 0.0009(11) 0.0041(13)
O2W 0.0328(16) 0.0238(15) 0.0361(17) 0.0012(12) 0.0194(13) 0.0045(13)

loop_
_atom_type_symbol
_atom_type_description
_atom_type_scat_dispersion_real
_atom_type_scat_dispersion_imag
_atom_type_scat_source
C C 0.0033 0.0016 'International Tables Vol C Tables 4.2.6.8 and 6.1.1.4'
H H 0.0000 0.0000 'International Tables Vol C Tables 4.2.6.8 and 6.1.1.4'
N N 0.0061 0.0033 'International Tables Vol C Tables 4.2.6.8 and 6.1.1.4'
O O 0.0106 0.0060 'International Tables Vol C Tables 4.2.6.8 and 6.1.1.4'
Sm Sm -0.1638 3.4418 'International Tables Vol C Tables 4.2.6.8 and 6.1.1.4'

loop_
_geom_angle_atom_site_label_1
_geom_angle_atom_site_label_2
_geom_angle_atom_site_label_3
_geom_angle_site_symmetry_1
_geom_angle_site_symmetry_3
_geom_angle
_geom_angle_publ_flag
O1W Sm1 O2W . . 76.56(11) yes
O1W Sm1 O3 . . 83.82(10) yes
O2W Sm1 O3 . . 80.03(9) yes
O1W Sm1 O5 . 1_655 127.79(9) yes
O2W Sm1 O5 . 1_655 146.57(9) ?
O3 Sm1 O5 . 1_655 80.60(9) yes
O1W Sm1 O1 . . 93.22(11) ?
O2W Sm1 O1 . . 126.05(10) ?
O3 Sm1 O1 . . 152.40(9) yes
O5 Sm1 O1 1_655 . 79.68(9) yes
O1W Sm1 O4 . 3_666 148.36(10) ?
O2W Sm1 O4 . 3_666 82.02(10) ?
O3 Sm1 O4 . 3_666 115.23(8) yes
O5 Sm1 O4 1_655 3_666 81.96(9) yes
O1 Sm1 O4 . 3_666 80.78(10) yes
O1W Sm1 O2 . . 76.72(11) ?
O2W Sm1 O2 . . 74.19(9) ?
O3 Sm1 O2 . . 150.60(9) ?
O5 Sm1 O2 1_655 . 128.78(9) ?
O1 Sm1 O2 . . 52.02(9) ?
O4 Sm1 O2 3_666 . 75.19(9) ?
O1W Sm1 O6 . 1_655 75.36(9) ?
O2W Sm1 O6 . 1_655 146.32(10) ?
O3 Sm1 O6 . 1_655 78.81(9) ?
O5 Sm1 O6 1_655 1_655 52.83(8) ?
O1 Sm1 O6 . 1_655 73.92(10) ?
O4 Sm1 O6 3_666 1_655 130.92(9) ?
O2 Sm1 O6 . 1_655 116.32(9) ?
O1W Sm1 O3 . 3_666 139.00(9) ?
O2W Sm1 O3 . 3_666 72.64(9) ?
O3 Sm1 O3 . 3_666 64.87(9) ?
O5 Sm1 O3 1_655 3_666 74.53(8) ?
O1 Sm1 O3 . 3_666 126.82(9) ?
O4 Sm1 O3 3_666 3_666 50.37(8) ?
O2 Sm1 O3 . 3_666 118.67(9) ?
O6 Sm1 O3 1_655 3_666 119.99(8) ?
O1W Sm1 C13 . 1_655 101.63(10) ?
O2W Sm1 C13 . 1_655 159.37(10) ?
O3 Sm1 C13 . 1_655 79.34(10) ?
O5 Sm1 C13 1_655 1_655 26.49(9) ?
O1 Sm1 C13 . 1_655 74.39(10) ?
O4 Sm1 C13 3_666 1_655 106.47(10) ?
O2 Sm1 C13 . 1_655 125.83(10) ?
O6 Sm1 C13 1_655 1_655 26.36(9) ?
O3 Sm1 C13 3_666 1_655 97.95(9) ?
O1W Sm1 C6 . . 81.90(12) ?
O2W Sm1 C6 . . 100.03(11) ?
O3 Sm1 C6 . . 165.27(10) ?
O5 Sm1 C6 1_655 . 105.49(10) ?
O1 Sm1 C6 . . 26.42(10) ?
O4 Sm1 C6 3_666 . 79.19(10) ?
O2 Sm1 C6 . . 25.85(10) ?
O6 Sm1 C6 1_655 . 94.06(11) ?
O3 Sm1 C6 3_666 . 129.42(10) ?
C13 Sm1 C6 1_655 . 100.03(11) ?
O1W Sm1 C12 . 3_666 150.94(10) ?
O2W Sm1 C12 . 3_666 74.39(10) ?
O3 Sm1 C12 . 3_666 90.31(9) ?
O5 Sm1 C12 1_655 3_666 78.74(9) ?
O1 Sm1 C12 . 3_666 104.50(10) ?
O4 Sm1 C12 3_666 3_666 25.01(9) ?
O2 Sm1 C12 . 3_666 96.07(10) ?
O6 Sm1 C12 1_655 3_666 131.37(9) ?
O3 Sm1 C12 3_666 3_666 25.47(8) ?
C13 Sm1 C12 1_655 3_666 105.20(10) ?
C6 Sm1 C12 . 3_666 103.95(11) ?
C2 C1 N1 . . 120.0 ?
C2 C1 H1A . . 120.0 ?
N1 C1 H1A . . 120.0 ?
C3 C2 C1 . . 120.0 ?
C3 C2 H2A . . 120.0 ?
C1 C2 H2A . . 120.0 ?
C2 C3 C4 . . 120.0 ?
C2 C3 C6 . . 118.4(7) ?
C4 C3 C6 . . 121.5(7) ?
C3 C4 C5 . . 120.0 ?
C3 C4 H4A . . 120.0 ?
C5 C4 H4A . . 120.0 ?
N1 C5 C4 . . 120.0 ?
N1 C5 H5A . . 120.0 ?
C4 C5 H5A . . 120.0 ?
C5 N1 C1 . . 120.0 ?
C2' C1' N1' . . 120.0 ?
C2' C1' H1'A . . 120.0 ?
N1' C1' H1'A . . 120.0 ?
C1' C2' C3' . . 120.0 ?
C1' C2' H2'A . . 120.0 ?
C3' C2' H2'A . . 120.0 ?
C4' C3' C2' . . 120.0 ?
C4' C3' C6 . . 120.6(7) ?
C2' C3' C6 . . 118.7(7) ?
C5' C4' C3' . . 120.0 ?
C5' C4' H4'A . . 120.0 ?
C3' C4' H4'A . . 120.0 ?
C4' C5' N1' . . 120.0 ?
C4' C5' H5'A . . 120.0 ?
N1' C5' H5'A . . 120.0 ?
C5' N1' C1' . . 120.0 ?
O2 C6 O1 . . 121.5(4) ?
O2 C6 C3' . . 117.6(5) ?
O1 C6 C3' . . 120.7(5) ?
O2 C6 C3 . . 120.0(5) ?
O1 C6 C3 . . 117.4(5) ?
C3' C6 C3 . . 15.1(7) ?
O2 C6 Sm1 . . 61.8(2) ?
O1 C6 Sm1 . . 60.6(2) ?
C3' C6 Sm1 . . 174.6(5) ?
C3 C6 Sm1 . . 159.7(5) ?
C11 N2 C7 . . 117.7(4) ?
N2 C11 C10 . . 123.0(4) ?
N2 C11 H11A . . 118.5 ?
C10 C11 H11A . . 118.5 ?
C11 C10 C9 . . 118.6(3) ?
C11 C10 C13 . . 120.3(3) ?
C9 C10 C13 . . 121.1(3) ?
C8 C9 C10 . . 118.3(3) ?
C8 C9 C12 . . 117.8(3) ?
C10 C9 C12 . . 123.8(3) ?
C7 C8 C9 . . 118.7(4) ?
C7 C8 H8A . . 120.7 ?
C9 C8 H8A . . 120.7 ?
O4 C12 O3 . . 121.5(3) ?
O4 C12 C9 . . 117.6(3) ?
O3 C12 C9 . . 120.6(3) ?
O4 C12 Sm1 . 3_666 56.99(17) ?
O3 C12 Sm1 . 3_666 64.97(18) ?
C9 C12 Sm1 . 3_666 167.0(2) ?
O6 C13 O5 . . 122.6(3) ?
O6 C13 C10 . . 119.7(3) ?
O5 C13 C10 . . 117.7(3) ?
O6 C13 Sm1 . 1_455 63.37(19) ?
O5 C13 Sm1 . 1_455 59.31(18) ?
C10 C13 Sm1 . 1_455 175.2(3) ?
N2 C7 C8 . . 123.7(4) ?
N2 C7 H7A . . 118.2 ?
C8 C7 H7A . . 118.2 ?
C6 O1 Sm1 . . 93.0(2) ?
C6 O2 Sm1 . . 92.3(2) ?
C12 O3 Sm1 . . 155.1(2) ?
C12 O3 Sm1 . 3_666 89.6(2) ?
Sm1 O3 Sm1 . 3_666 115.13(9) ?
C12 O4 Sm1 . 3_666 98.0(2) ?
C13 O5 Sm1 . 1_455 94.2(2) ?
C13 O6 Sm1 . 1_455 90.3(2) ?
Sm1 O1W H1WB . . 128(3) ?
Sm1 O1W H1WA . . 119(3) ?
H1WB O1W H1WA . . 111(3) ?
Sm1 O2W H2WA . . 123(4) ?
Sm1 O2W H2WB . . 125(3) ?
H2WA O2W H2WB . . 111(3) ?

loop_
_geom_bond_atom_site_label_1
_geom_bond_atom_site_label_2
_geom_bond_site_symmetry_2
_geom_bond_distance
_geom_bond_publ_flag
Sm1 O1W . 2.363(3) yes
Sm1 O2W . 2.370(3) yes
Sm1 O3 . 2.394(2) yes
Sm1 O5 1_655 2.420(2) yes
Sm1 O1 . 2.463(3) yes
Sm1 O4 3_666 2.470(3) yes
Sm1 O2 . 2.492(3) yes
Sm1 O6 1_655 2.509(3) yes
Sm1 O3 3_666 2.643(3) yes
Sm1 C13 1_655 2.806(4) ?
Sm1 C6 . 2.824(4) ?
Sm1 C12 3_666 2.917(4) ?
C1 C2 . 1.3900 ?
C1 N1 . 1.3900 ?
C1 H1A . 0.9300 ?
C2 C3 . 1.3900 ?
C2 H2A . 0.9300 ?
C3 C4 . 1.3900 ?
C3 C6 . 1.506(8) ?
C4 C5 . 1.3900 ?
C4 H4A . 0.9300 ?
C5 N1 . 1.3900 ?
C5 H5A . 0.9300 ?
C1' C2' . 1.3900 ?
C1' N1' . 1.3900 ?
C1' H1'A . 0.9300 ?
C2' C3' . 1.3900 ?
C2' H2'A . 0.9300 ?
C3' C4' . 1.3900 ?
C3' C6 . 1.500(8) ?
C4' C5' . 1.3900 ?
C4' H4'A . 0.9300 ?
C5' N1' . 1.3900 ?
C5' H5'A . 0.9300 ?
C6 O2 . 1.233(5) ?
C6 O1 . 1.258(5) ?
N2 C11 . 1.327(5) ?
N2 C7 . 1.328(5) ?
C11 C10 . 1.375(5) ?
C11 H11A . 0.9300 ?
C10 C9 . 1.388(5) ?
C10 C13 . 1.489(5) ?
C9 C8 . 1.383(5) ?
C9 C12 . 1.494(5) ?
C8 C7 . 1.364(6) ?
C8 H8A . 0.9300 ?
C12 O4 . 1.245(4) ?
C12 O3 . 1.254(4) ?
C12 Sm1 3_666 2.917(3) ?
C13 O6 . 1.246(4) ?
C13 O5 . 1.255(4) ?
C13 Sm1 1_455 2.806(4) ?
C7 H7A . 0.9300 ?
O3 Sm1 3_666 2.643(3) ?
O4 Sm1 3_666 2.470(3) ?
O5 Sm1 1_455 2.420(2) ?
O6 Sm1 1_455 2.509(3) ?
O1W H1WB . 0.843(18) ?
O1W H1WA . 0.837(19) ?
O2W H2WA . 0.844(19) ?
O2W H2WB . 0.837(19) ?

loop_
_geom_hbond_atom_site_label_D
_geom_hbond_atom_site_label_H
_geom_hbond_atom_site_label_A
_geom_hbond_site_symmetry_A
_geom_hbond_distance_DH
_geom_hbond_distance_HA
_geom_hbond_distance_DA
_geom_hbond_angle_DHA
O1W H1WB N2 3_565 0.843(18) 1.84(2) 2.683(4) 172(5)
O1W H1WA O1 1_455 0.837(19) 1.95(2) 2.761(4) 164(4)
O2W H2WA N1 4_566 0.844(19) 1.86(3) 2.69(2) 167(7)
O2W H2WA N1' 4_566 0.844(19) 1.93(3) 2.76(2) 167(6)
O2W H2WB O4 3_566 0.837(19) 2.28(4) 2.908(4) 132(4)
O2W H2WB O5 3_566 0.837(19) 2.29(3) 2.997(4) 143(5)

loop_
_geom_torsion_atom_site_label_1
_geom_torsion_atom_site_label_2
_geom_torsion_atom_site_label_3
_geom_torsion_atom_site_label_4
_geom_torsion_site_symmetry_1
_geom_torsion_site_symmetry_4
_geom_torsion
N1 C1 C2 C3 . . 0.0
C1 C2 C3 C4 . . 0.0
C1 C2 C3 C6 . . -178.7(8)
C2 C3 C4 C5 . . 0.0
C6 C3 C4 C5 . . 178.7(8)
C3 C4 C5 N1 . . 0.0
C4 C5 N1 C1 . . 0.0
C2 C1 N1 C5 . . 0.0
N1' C1' C2' C3' . . 0.0
C1' C2' C3' C4' . . 0.0
C1' C2' C3' C6 . . 170.6(8)
C2' C3' C4' C5' . . 0.0
C6 C3' C4' C5' . . -170.4(8)
C3' C4' C5' N1' . . 0.0
C4' C5' N1' C1' . . 0.0
C2' C1' N1' C5' . . 0.0
C4' C3' C6 O2 . . -172.5(4)
C2' C3' C6 O2 . . 17.0(9)
C4' C3' C6 O1 . . 2.8(9)
C2' C3' C6 O1 . . -167.8(5)
C4' C3' C6 C3 . . 85(3)
C2' C3' C6 C3 . . -86(3)
C4' C3' C6 Sm1 . . 104(5)
C2' C3' C6 Sm1 . . -66(6)
C2 C3 C6 O2 . . 8.0(9)
C4 C3 C6 O2 . . -170.7(4)
C2 C3 C6 O1 . . -160.2(5)
C4 C3 C6 O1 . . 21.0(8)
C2 C3 C6 C3' . . 93(3)
C4 C3 C6 C3' . . -85(3)
C2 C3 C6 Sm1 . . -81.4(14)
C4 C3 C6 Sm1 . . 99.9(13)
O1W Sm1 C6 O2 . . -76.2(2)
O2W Sm1 C6 O2 . . -1.5(3)
O3 Sm1 C6 O2 . . -90.5(5)
O5 Sm1 C6 O2 1_655 . 156.7(2)
O1 Sm1 C6 O2 . . 169.3(4)
O4 Sm1 C6 O2 3_666 . 78.3(2)
O6 Sm1 C6 O2 1_655 . -150.8(2)
O3 Sm1 C6 O2 3_666 . 74.2(3)
C13 Sm1 C6 O2 1_655 . -176.7(2)
C12 Sm1 C6 O2 3_666 . 74.8(3)
O1W Sm1 C6 O1 . . 114.5(3)
O2W Sm1 C6 O1 . . -170.8(2)
O3 Sm1 C6 O1 . . 100.2(4)
O5 Sm1 C6 O1 1_655 . -12.6(3)
O4 Sm1 C6 O1 3_666 . -91.0(3)
O2 Sm1 C6 O1 . . -169.3(4)
O6 Sm1 C6 O1 1_655 . 39.9(3)
O3 Sm1 C6 O1 3_666 . -95.1(3)
C13 Sm1 C6 O1 1_655 . 14.0(3)
C12 Sm1 C6 O1 3_666 . -94.6(3)
O1W Sm1 C6 C3' . . 10(5)
O2W Sm1 C6 C3' . . 85(5)
O3 Sm1 C6 C3' . . -4(6)
O5 Sm1 C6 C3' 1_655 . -117(5)
O1 Sm1 C6 C3' . . -105(5)
O4 Sm1 C6 C3' 3_666 . 164(5)
O2 Sm1 C6 C3' . . 86(5)
O6 Sm1 C6 C3' 1_655 . -65(5)
O3 Sm1 C6 C3' 3_666 . 160(5)
C13 Sm1 C6 C3' 1_655 . -91(5)
C12 Sm1 C6 C3' 3_666 . 161(5)
O1W Sm1 C6 C3 . . 24.6(14)
O2W Sm1 C6 C3 . . 99.3(14)
O3 Sm1 C6 C3 . . 10.3(15)
O5 Sm1 C6 C3 1_655 . -102.5(14)
O1 Sm1 C6 C3 . . -89.9(14)
O4 Sm1 C6 C3 3_666 . 179.1(14)
O2 Sm1 C6 C3 . . 100.8(14)
O6 Sm1 C6 C3 1_655 . -50.0(14)
O3 Sm1 C6 C3 3_666 . 175.0(13)
C13 Sm1 C6 C3 1_655 . -75.9(14)
C12 Sm1 C6 C3 3_666 . 175.5(13)
C7 N2 C11 C10 . . 1.0(7)
N2 C11 C10 C9 . . 0.8(6)
N2 C11 C10 C13 . . -178.0(4)
C11 C10 C9 C8 . . -1.5(6)
C13 C10 C9 C8 . . 177.4(4)
C11 C10 C9 C12 . . 174.5(4)
C13 C10 C9 C12 . . -6.7(6)
C10 C9 C8 C7 . . 0.4(6)
C12 C9 C8 C7 . . -175.8(4)
C8 C9 C12 O4 . . 84.3(4)
C10 C9 C12 O4 . . -91.7(4)
C8 C9 C12 O3 . . -89.7(4)
C10 C9 C12 O3 . . 94.3(4)
C8 C9 C12 Sm1 . 3_666 22.1(13)
C10 C9 C12 Sm1 . 3_666 -153.9(9)
C11 C10 C13 O6 . . 6.0(6)
C9 C10 C13 O6 . . -172.8(3)
C11 C10 C13 O5 . . -174.6(4)
C9 C10 C13 O5 . . 6.5(5)
C11 C10 C13 Sm1 . 1_455 135(3)
C9 C10 C13 Sm1 . 1_455 -44(3)
C11 N2 C7 C8 . . -2.1(7)
C9 C8 C7 N2 . . 1.4(8)
O2 C6 O1 Sm1 . . -11.0(4)
C3' C6 O1 Sm1 . . 173.9(6)
C3 C6 O1 Sm1 . . 157.0(6)
O1W Sm1 O1 C6 . . -64.5(3)
O2W Sm1 O1 C6 . . 11.2(3)
O3 Sm1 O1 C6 . . -147.3(2)
O5 Sm1 O1 C6 1_655 . 167.7(3)
O4 Sm1 O1 C6 3_666 . 84.2(3)
O2 Sm1 O1 C6 . . 5.9(2)
O6 Sm1 O1 C6 1_655 . -138.3(3)
O3 Sm1 O1 C6 3_666 . 106.0(2)
C13 Sm1 O1 C6 1_655 . -165.7(3)
C12 Sm1 O1 C6 3_666 . 92.3(3)
O1 C6 O2 Sm1 . . 10.9(4)
C3' C6 O2 Sm1 . . -173.9(6)
C3 C6 O2 Sm1 . . -156.8(6)
O1W Sm1 O2 C6 . . 98.9(3)
O2W Sm1 O2 C6 . . 178.5(3)
O3 Sm1 O2 C6 . . 148.8(2)
O5 Sm1 O2 C6 1_655 . -29.3(3)
O1 Sm1 O2 C6 . . -6.0(2)
O4 Sm1 O2 C6 3_666 . -95.8(3)
O6 Sm1 O2 C6 1_655 . 32.9(3)
O3 Sm1 O2 C6 3_666 . -122.1(2)
C13 Sm1 O2 C6 1_655 . 4.0(3)
C12 Sm1 O2 C6 3_666 . -109.7(3)
O4 C12 O3 Sm1 . . 179.4(4)
C9 C12 O3 Sm1 . . -6.8(7)
Sm1 C12 O3 Sm1 3_666 . -173.5(5)
O4 C12 O3 Sm1 . 3_666 -7.2(3)
C9 C12 O3 Sm1 . 3_666 166.6(3)
O1W Sm1 O3 C12 . . -34.5(5)
O2W Sm1 O3 C12 . . -111.8(5)
O5 Sm1 O3 C12 1_655 . 95.5(5)
O1 Sm1 O3 C12 . . 50.7(6)
O4 Sm1 O3 C12 3_666 . 172.0(5)
O2 Sm1 O3 C12 . . -82.9(6)
O6 Sm1 O3 C12 1_655 . 41.8(5)
O3 Sm1 O3 C12 3_666 . 172.8(6)
C13 Sm1 O3 C12 1_655 . 68.7(5)
C6 Sm1 O3 C12 . . -20.3(8)
C12 Sm1 O3 C12 3_666 . 174.1(5)
O1W Sm1 O3 Sm1 . 3_666 152.78(12)
O2W Sm1 O3 Sm1 . 3_666 75.39(11)
O5 Sm1 O3 Sm1 1_655 3_666 -77.23(10)
O1 Sm1 O3 Sm1 . 3_666 -122.10(18)
O4 Sm1 O3 Sm1 3_666 3_666 -0.81(14)
O2 Sm1 O3 Sm1 . 3_666 104.30(18)
O6 Sm1 O3 Sm1 1_655 3_666 -130.97(11)
O3 Sm1 O3 Sm1 3_666 3_666 0.0
C13 Sm1 O3 Sm1 1_655 3_666 -104.11(12)
C6 Sm1 O3 Sm1 . 3_666 167.0(4)
C12 Sm1 O3 Sm1 3_666 3_666 1.31(11)
O3 C12 O4 Sm1 . 3_666 7.7(4)
C9 C12 O4 Sm1 . 3_666 -166.2(3)
O6 C13 O5 Sm1 . 1_455 3.6(4)
C10 C13 O5 Sm1 . 1_455 -175.7(3)
O5 C13 O6 Sm1 . 1_455 -3.5(4)
C10 C13 O6 Sm1 . 1_455 175.8(3)
